data_7107232
loop_
_publ_author_name
'Yun-Peng Xie'
'Thomas Mak'

_publ_section_title
;
 A pyrovanadate-templated silver(I)-ethynide cluster circumscribed by
 macrocyclic polyoxovanadate(V)
;
_journal_name_full Chem.Commun.
_journal_page_first 1123
_journal_paper_doi 10.1039/c2cc16756e
_journal_volume 48
_journal_year 2012
_chemical_formula_sum 'C204 H342 Ag44 N10 O110 V36'
_chemical_formula_weight 11275.00
_chemical_name_systematic
;
?
;
_space_group_IT_number 122
_symmetry_cell_setting tetragonal
_symmetry_space_group_name_Hall 'I -4 2bw'
_symmetry_space_group_name_H-M 'I -4 2 d'
_atom_sites_solution_hydrogens geom
_atom_sites_solution_primary direct
_atom_sites_solution_secondary difmap
_audit_creation_method SHELXL-97
_cell_angle_alpha 90.00
_cell_angle_beta 90.00
_cell_angle_gamma 90.00
_cell_formula_units_Z 4
_cell_length_a 20.250(3)
_cell_length_b 20.250(3)
_cell_length_c 84.201(19)
_cell_measurement_temperature 293(2)
_cell_volume 34528(11)
_computing_cell_refinement SAINT(Bruker,2001)
_computing_data_collection APEX2(Bruker,2003)
_computing_data_reduction APEX2(Bruker,2003)
_computing_molecular_graphics 'SHELXL-97 (Sheldrick, 1997)'
_computing_publication_material 'SHELXL-97 (Sheldrick, 1997)'
_computing_structure_refinement 'SHELXL-97 (Sheldrick, 1997)'
_computing_structure_solution 'SHELXS-97 (Sheldrick, 1990)'
_diffrn_ambient_temperature 293(2)
_diffrn_measured_fraction_theta_full 0.998
_diffrn_measured_fraction_theta_max 0.998
_diffrn_radiation_monochromator graphite
_diffrn_radiation_source 'fine-focus sealed tube'
_diffrn_radiation_type MoK\a
_diffrn_radiation_wavelength 0.71073
_diffrn_reflns_av_R_equivalents 0.1402
_diffrn_reflns_av_sigmaI/netI 0.0578
_diffrn_reflns_limit_h_max 26
_diffrn_reflns_limit_h_min -26
_diffrn_reflns_limit_k_max 26
_diffrn_reflns_limit_k_min -26
_diffrn_reflns_limit_l_max 110
_diffrn_reflns_limit_l_min -66
_diffrn_reflns_number 303614
_diffrn_reflns_theta_full 27.92
_diffrn_reflns_theta_max 27.92
_diffrn_reflns_theta_min 1.24
_exptl_absorpt_coefficient_mu 3.417
_exptl_absorpt_correction_T_max 0.80
_exptl_absorpt_correction_T_min 0.732
_exptl_absorpt_correction_type multi-scan
_exptl_absorpt_process_details SADABS
_exptl_crystal_colour orang
_exptl_crystal_density_diffrn 2.169
_exptl_crystal_density_method 'not measured'
_exptl_crystal_description prismatic
_exptl_crystal_F_000 21648
_exptl_crystal_size_max 0.20
_exptl_crystal_size_mid 0.10
_exptl_crystal_size_min 0.08
_refine_diff_density_max 1.260
_refine_diff_density_min -1.164
_refine_diff_density_rms 0.232
_refine_ls_abs_structure_details 'Flack H D (1983), Acta Cryst. A39, 876-881'
_refine_ls_abs_structure_Flack 0.55(9)
_refine_ls_extinction_method none
_refine_ls_goodness_of_fit_ref 1.096
_refine_ls_hydrogen_treatment constr
_refine_ls_matrix_type full
_refine_ls_number_parameters 673
_refine_ls_number_reflns 20693
_refine_ls_number_restraints 40
_refine_ls_restrained_S_all 1.096
_refine_ls_R_factor_all 0.1355
_refine_ls_R_factor_gt 0.0981
_refine_ls_shift/su_max 0.002
_refine_ls_shift/su_mean 0.000
_refine_ls_structure_factor_coef Fsqd
_refine_ls_weighting_details 'calc w=1/[\s^2^(Fo^2^)+(0.0576P)^2^+1866.1066P] where P=(Fo^2^+2Fc^2^)/3'
_refine_ls_weighting_scheme calc
_refine_ls_wR_factor_gt 0.2236
_refine_ls_wR_factor_ref 0.2448
_reflns_number_gt 14768
_reflns_number_total 20693
_reflns_threshold_expression >2sigma(I)
_cod_data_source_file c2cc16756e.txt
_cod_data_source_block 22
_cod_original_cell_volume 34526(10)
_cod_original_sg_symbol_H-M I-42d
_cod_database_code 7107232

loop_
_symmetry_equiv_pos_as_xyz
'x, y, z'
'-x, -y, z'
'y, -x, -z'
'-y, x, -z'
'-x+1/2, y, -z+3/4'
'x+1/2, -y, -z+3/4'
'-y+1/2, -x, z+3/4'
'y+1/2, x, z+3/4'
'x+1/2, y+1/2, z+1/2'
'-x+1/2, -y+1/2, z+1/2'
'y+1/2, -x+1/2, -z+1/2'
'-y+1/2, x+1/2, -z+1/2'
'-x+1, y+1/2, -z+5/4'
'x+1, -y+1/2, -z+5/4'
'-y+1, -x+1/2, z+5/4'
'y+1, x+1/2, z+5/4'

loop_
_atom_site_label
_atom_site_type_symbol
_atom_site_fract_x
_atom_site_fract_y
_atom_site_fract_z
_atom_site_U_iso_or_equiv
_atom_site_adp_type
_atom_site_occupancy
_atom_site_symmetry_multiplicity
_atom_site_calc_flag
_atom_site_refinement_flags
Ag1 Ag 0.48540(13) 0.42556(11) 0.08435(2) 0.0847(6) Uani 1 1 d .
Ag2 Ag 0.41338(9) 0.40060(8) 0.05331(2) 0.0593(4) Uani 1 1 d .
Ag3 Ag 0.55235(9) 0.40848(9) 0.05357(2) 0.0610(4) Uani 1 1 d .
Ag4 Ag 0.49406(9) 0.28086(8) 0.042691(19) 0.0604(4) Uani 1 1 d .
Ag5 Ag 0.3892(2) 0.5194(2) 0.10196(6) 0.187(2) Uani 1 1 d .
Ag6 Ag 0.57905(7) 0.34066(7) 0.016126(19) 0.0477(3) Uani 1 1 d .
Ag7 Ag 0.43499(7) 0.33549(7) 0.013921(19) 0.0469(3) Uani 1 1 d .
Ag8 Ag 0.52853(8) 0.25881(8) -0.01160(2) 0.0564(4) Uani 1 1 d .
Ag9 Ag 0.59860(9) 0.24178(11) -0.04065(2) 0.0741(5) Uani 1 1 d .
Ag10 Ag 0.70409(9) 0.46555(8) 0.05311(2) 0.0614(4) Uani 1 1 d .
Ag11 Ag 0.39264(8) 0.25787(9) -0.02309(2) 0.0645(4) Uani 1 1 d .
V1 V 0.22896(19) 0.2097(2) -0.02702(6) 0.0674(11) Uani 1 1 d .
V2 V 0.6647(2) 0.27284(19) 0.05121(5) 0.0658(10) Uani 1 1 d .
V3 V 0.3240(2) 0.24853(19) 0.04073(5) 0.0626(10) Uani 1 1 d .
V4 V 0.2916(3) 0.4040(3) 0.08441(5) 0.0875(15) Uani 1 1 d .
V5 V 0.71797(16) 0.26353(17) -0.00628(4) 0.0531(8) Uani 1 1 d .
V6 V 0.3245(3) 0.6355(3) 0.08405(6) 0.0942(16) Uani 1 1 d .
V7 V 0.2356(3) 0.5352(3) 0.10432(6) 0.110(2) Uani 1 1 d .
V8 V 0.7202(2) 0.2158(3) -0.06853(6) 0.0827(14) Uani 1 1 d .
V9 V 0.41485(15) 0.49700(15) 0.02249(3) 0.0403(6) Uani 1 1 d .
O1 O 0.2231(7) 0.2732(6) -0.0424(2) 0.062(4) Uani 1 1 d .
O2 O 0.5967(8) 0.2283(8) 0.0513(2) 0.080(5) Uani 1 1 d .
O3 O 0.6526(6) 0.3422(6) 0.04099(16) 0.049(3) Uani 1 1 d .
O4 O 0.6959(7) 0.3326(8) 0.0031(2) 0.070(4) Uani 1 1 d .
O5 O 0.2873(9) 0.2280(8) 0.0221(2) 0.080(5) Uani 1 1 d .
O6 O 0.3362(11) 0.3284(7) 0.0406(2) 0.083(5) Uani 1 1 d .
O7 O 0.3931(9) 0.2103(8) 0.0431(2) 0.079(5) Uani 1 1 d .
O8 O 0.2092(7) 0.2443(6) -0.00766(18) 0.059(4) Uani 1 1 d .
O9 O 0.3039(8) 0.1791(7) -0.0265(3) 0.084(6) Uani 1 1 d .
O10 O 0.1805(14) 0.1499(10) -0.0318(3) 0.131(10) Uani 1 1 d .
O11 O 0.3134(11) 0.7040(10) 0.0716(2) 0.098(6) Uani 1 1 d .
O12 O 0.6519(7) 0.2229(7) -0.0139(2) 0.064(4) Uani 1 1 d .
O13 O 0.3552(13) 0.4045(11) 0.0955(2) 0.105(7) Uani 1 1 d .
O14 O 0.2483(13) 0.6096(12) 0.0927(3) 0.118(8) Uani 1 1 d .
O15 O 0.3753(12) 0.6512(13) 0.0977(2) 0.117(8) Uani 1 1 d .
O16 O 0.1629(18) 0.5401(14) 0.1130(3) 0.183(16) Uani 1 1 d .
O17 O 0.3099(8) 0.4233(7) 0.0662(2) 0.070(4) Uani 1 1 d .
O18 O 0.2381(9) 0.4614(10) 0.0921(2) 0.090(6) Uani 1 1 d .
O19 O 0.2606(11) 0.3227(11) 0.0843(3) 0.110(8) Uani 1 1 d .
O20 O 0.7713(11) 0.1595(14) -0.0762(3) 0.137(11) Uani 1 1 d .
O21 O 0.2718(10) 0.2288(9) 0.0578(2) 0.087(5) Uani 1 1 d .
O22 O 0.6445(8) 0.4283(9) 0.07374(18) 0.072(5) Uani 1 1 d .
O23 O 0.6654(11) 0.1796(10) -0.0566(3) 0.109(7) Uani 1 1 d .
O24 O 0.2999(15) 0.5292(17) 0.1173(3) 0.173(15) Uani 1 1 d .
O25 O 0.4050(6) 0.5039(6) 0.04248(12) 0.044(3) Uani 1 1 d .
O26 O 0.5000 0.5000 0.0177(2) 0.063(6) Uani 1 2 d S
O27 O 0.3787(6) 0.4284(6) 0.01598(17) 0.048(3) Uani 1 1 d .
O28 O 0.6230(6) 0.4398(5) 0.01422(15) 0.043(3) Uani 1 1 d .
C1 C 0.5125(10) 0.2585(9) 0.0161(2) 0.050(5) Uani 1 1 d .
C2 C 0.5183(13) 0.2005(10) 0.0144(3) 0.073(7) Uani 1 1 d .
C3 C 0.5290(16) 0.1294(17) 0.0158(3) 0.107(10) Uiso 1 1 d D
C4 C 0.5001(19) 0.103(2) 0.0311(4) 0.140(14) Uiso 1 1 d D
H4A H 0.5076 0.0558 0.0316 0.210 Uiso 1 1 calc R
H4B H 0.4535 0.1112 0.0314 0.210 Uiso 1 1 calc R
H4C H 0.5209 0.1237 0.0400 0.210 Uiso 1 1 calc R
C5 C 0.520(2) 0.101(2) -0.0008(4) 0.161(17) Uiso 1 1 d D
H5A H 0.5263 0.0537 -0.0005 0.242 Uiso 1 1 calc R
H5B H 0.5511 0.1201 -0.0080 0.242 Uiso 1 1 calc R
H5C H 0.4758 0.1099 -0.0045 0.242 Uiso 1 1 calc R
C6 C 0.6036(17) 0.114(3) 0.0177(7) 0.25(3) Uiso 1 1 d D
H6A H 0.6097 0.0669 0.0185 0.372 Uiso 1 1 calc R
H6B H 0.6200 0.1347 0.0272 0.372 Uiso 1 1 calc R
H6C H 0.6274 0.1301 0.0087 0.372 Uiso 1 1 calc R
C7 C 0.4877(11) 0.3437(11) 0.0661(2) 0.060(6) Uani 1 1 d .
C8 C 0.4797(15) 0.3000(11) 0.0768(2) 0.074(7) Uani 1 1 d .
C9 C 0.4706(11) 0.2428(11) 0.0873(2) 0.081(9) Uani 1 1 d D
C10 C 0.5140(18) 0.1845(19) 0.0833(6) 0.18(2) Uiso 1 1 d D
H10A H 0.5055 0.1493 0.0906 0.277 Uiso 1 1 calc R
H10B H 0.5595 0.1973 0.0840 0.277 Uiso 1 1 calc R
H10C H 0.5044 0.1698 0.0727 0.277 Uiso 1 1 calc R
C11 C 0.4002(13) 0.218(2) 0.0850(6) 0.17(2) Uiso 1 1 d D
H11A H 0.3925 0.1811 0.0918 0.261 Uiso 1 1 calc R
H11B H 0.3940 0.2054 0.0741 0.261 Uiso 1 1 calc R
H11C H 0.3698 0.2530 0.0876 0.261 Uiso 1 1 calc R
C12 C 0.470(2) 0.2785(19) 0.1035(3) 0.133(14) Uiso 1 1 d D
H12A H 0.4640 0.2466 0.1118 0.200 Uiso 1 1 calc R
H12B H 0.4338 0.3094 0.1037 0.200 Uiso 1 1 calc R
H12C H 0.5106 0.3015 0.1050 0.200 Uiso 1 1 calc R
C13 C 0.4921(12) 0.2207(9) -0.0342(3) 0.063(6) Uani 1 1 d .
C14 C 0.8192(9) 0.4648(11) 0.0435(3) 0.060(6) Uani 1 1 d .
C15 C 0.8782(13) 0.4381(14) 0.0521(3) 0.106(11) Uani 1 1 d D
C16 C 0.8928(14) 0.4951(16) 0.0637(4) 0.122(13) Uani 1 1 d D
H16A H 0.8605 0.4951 0.0720 0.182 Uiso 1 1 calc R
H16B H 0.8911 0.5363 0.0581 0.182 Uiso 1 1 calc R
H16C H 0.9360 0.4892 0.0682 0.182 Uiso 1 1 calc R
C17 C 0.9282(13) 0.4353(16) 0.0389(4) 0.104(11) Uani 1 1 d D
H17A H 0.9339 0.4786 0.0344 0.157 Uiso 1 1 calc R
H17B H 0.9130 0.4056 0.0307 0.157 Uiso 1 1 calc R
H17C H 0.9696 0.4198 0.0430 0.157 Uiso 1 1 calc R
C18 C 0.8560(11) 0.3812(15) 0.0626(4) 0.109(12) Uani 1 1 d D
H18A H 0.8240 0.3968 0.0701 0.163 Uiso 1 1 calc R
H18B H 0.8934 0.3635 0.0682 0.163 Uiso 1 1 calc R
H18C H 0.8366 0.3472 0.0561 0.163 Uiso 1 1 calc R
C19 C 0.5000 0.5000 0.1018(5) 0.083(10) Uiso 1 2 d S
C20 C 0.5000 0.5000 0.1173(6) 0.105(14) Uiso 1 2 d S
C21 C 0.5000 0.5000 0.1357(8) 0.17(3) Uiso 1 2 d SD
C22 C 0.491(5) 0.4253(14) 0.1385(11) 0.16(2) Uiso 0.50 1 d PD
C23 C 0.566(3) 0.535(4) 0.1396(12) 0.16(2) Uiso 0.50 1 d PD
C22' C 0.561(3) 0.458(4) 0.1390(12) 0.16(2) Uiso 0.50 1 d PD
N1 N 0.7812(13) 0.1223(14) 0.0872(3) 0.105(8) Uiso 1 1 d D
N2 N 0.0623(16) 0.2018(15) 0.0267(4) 0.130(11) Uiso 1 1 d D
N3 N 0.199(3) 0.2500 0.1250 0.17(2) Uiso 1 2 d SD
C24 C 0.7144(12) 0.0455(14) 0.0676(3) 0.108(10) Uiso 1 1 d GD
C25 C 0.7310(14) -0.0211(16) 0.0679(3) 0.21(3) Uiso 1 1 d G
H25 H 0.7745 -0.0338 0.0697 0.254 Uiso 1 1 calc R
C26 C 0.682(2) -0.0688(12) 0.0657(4) 0.159(18) Uiso 1 1 d G
H26 H 0.6936 -0.1133 0.0659 0.191 Uiso 1 1 calc R
C27 C 0.6174(18) -0.0499(16) 0.0631(4) 0.25(3) Uiso 1 1 d G
H27 H 0.5849 -0.0817 0.0616 0.296 Uiso 1 1 calc R
C28 C 0.6008(11) 0.0167(19) 0.0628(4) 0.23(3) Uiso 1 1 d G
H28 H 0.5572 0.0294 0.0611 0.277 Uiso 1 1 calc R
C29 C 0.6493(14) 0.0644(13) 0.0651(3) 0.104(10) Uiso 1 1 d G
H29 H 0.6382 0.1090 0.0649 0.124 Uiso 1 1 calc R
C30 C 0.767(2) 0.099(2) 0.0709(4) 0.22(3) Uiso 1 1 d D
H30A H 0.8081 0.0829 0.0665 0.264 Uiso 1 1 calc R
H30B H 0.7544 0.1374 0.0647 0.264 Uiso 1 1 calc R
C31 C 0.7202(17) 0.1548(19) 0.0920(4) 0.140(15) Uiso 1 1 d D
H31A H 0.6846 0.1229 0.0913 0.167 Uiso 1 1 calc R
H31B H 0.7108 0.1896 0.0844 0.167 Uiso 1 1 calc R
C32 C 0.719(3) 0.185(3) 0.1087(5) 0.18(2) Uiso 1 1 d D
H32A H 0.6772 0.2050 0.1106 0.270 Uiso 1 1 calc R
H32B H 0.7534 0.2178 0.1095 0.270 Uiso 1 1 calc R
H32C H 0.7270 0.1509 0.1164 0.270 Uiso 1 1 calc R
C33 C 0.837(2) 0.168(2) 0.0881(6) 0.19(2) Uiso 1 1 d D
H33A H 0.8771 0.1448 0.0853 0.223 Uiso 1 1 calc R
H33B H 0.8414 0.1835 0.0989 0.223 Uiso 1 1 calc R
C34 C 0.829(2) 0.226(2) 0.0774(5) 0.139(15) Uiso 1 1 d D
H34A H 0.8664 0.2540 0.0783 0.209 Uiso 1 1 calc R
H34B H 0.7896 0.2496 0.0804 0.209 Uiso 1 1 calc R
H34C H 0.8245 0.2106 0.0667 0.209 Uiso 1 1 calc R
C35 C 0.777(3) 0.069(3) 0.0987(8) 0.29(3) Uiso 1 1 d D
H35A H 0.7379 0.0431 0.0969 0.347 Uiso 1 1 calc R
H35B H 0.7755 0.0869 0.1094 0.347 Uiso 1 1 calc R
C36 C 0.839(3) 0.025(4) 0.0968(9) 0.29(3) Uiso 1 1 d D
H36A H 0.8361 -0.0118 0.1038 0.434 Uiso 1 1 calc R
H36B H 0.8779 0.0506 0.0993 0.434 Uiso 1 1 calc R
H36C H 0.8421 0.0100 0.0860 0.434 Uiso 1 1 calc R
C37 C 0.015(3) 0.254(3) 0.0023(6) 0.272(16) Uiso 1 1 d GD
C38 C -0.045(4) 0.286(3) 0.0049(5) 0.272(16) Uiso 1 1 d G
H38 H -0.0579 0.2969 0.0152 0.327 Uiso 1 1 calc R
C39 C -0.085(2) 0.302(2) -0.0079(9) 0.272(16) Uiso 1 1 d G
H39 H -0.1254 0.3232 -0.0062 0.327 Uiso 1 1 calc R
C40 C -0.066(3) 0.286(2) -0.0233(7) 0.272(16) Uiso 1 1 d G
H40 H -0.0930 0.2963 -0.0318 0.327 Uiso 1 1 calc R
C41 C -0.006(3) 0.254(2) -0.0258(5) 0.272(16) Uiso 1 1 d G
H41 H 0.0068 0.2431 -0.0361 0.327 Uiso 1 1 calc R
C42 C 0.0343(19) 0.238(2) -0.0130(9) 0.272(16) Uiso 1 1 d G
H42 H 0.0744 0.2167 -0.0148 0.327 Uiso 1 1 calc R
C43 C 0.060(2) 0.2631(17) 0.0178(4) 0.141(15) Uiso 1 1 d D
H43A H 0.1047 0.2754 0.0146 0.169 Uiso 1 1 calc R
H43B H 0.0427 0.2981 0.0244 0.169 Uiso 1 1 calc R
C44 C 0.061(3) 0.151(4) 0.0145(10) 0.41(7) Uiso 1 1 d D
H44A H 0.0372 0.1700 0.0056 0.492 Uiso 1 1 calc R
H44B H 0.0339 0.1156 0.0186 0.492 Uiso 1 1 calc R
C45 C 0.124(3) 0.119(3) 0.0076(6) 0.20(2) Uiso 1 1 d D
H45A H 0.1119 0.0832 0.0007 0.307 Uiso 1 1 calc R
H45B H 0.1509 0.1021 0.0161 0.307 Uiso 1 1 calc R
H45C H 0.1487 0.1512 0.0017 0.307 Uiso 1 1 calc R
C46 C 0.133(2) 0.200(3) 0.0294(9) 0.36(6) Uiso 1 1 d D
H46A H 0.1446 0.2372 0.0361 0.433 Uiso 1 1 calc R
H46B H 0.1549 0.2067 0.0193 0.433 Uiso 1 1 calc R
C47 C 0.159(5) 0.136(4) 0.0371(13) 0.44(8) Uiso 1 1 d D
H47A H 0.2062 0.1394 0.0386 0.667 Uiso 1 1 calc R
H47B H 0.1501 0.0991 0.0302 0.667 Uiso 1 1 calc R
H47C H 0.1381 0.1290 0.0471 0.667 Uiso 1 1 calc R
C48 C -0.003(3) 0.207(4) 0.0334(12) 0.48(8) Uiso 1 1 d D
H48A H -0.0178 0.1666 0.0385 0.572 Uiso 1 1 calc R
H48B H -0.0357 0.2223 0.0258 0.572 Uiso 1 1 calc R
C49 C 0.019(4) 0.264(4) 0.0460(8) 0.28(4) Uiso 1 1 d .
H49A H -0.0168 0.2730 0.0530 0.416 Uiso 1 1 calc R
H49B H 0.0313 0.3029 0.0403 0.416 Uiso 1 1 calc R
H49C H 0.0564 0.2481 0.0520 0.416 Uiso 1 1 calc R
C51 C 0.282(3) 0.174(4) 0.1212(9) 0.31(4) Uiso 1 1 d D
H51A H 0.3079 0.1490 0.1137 0.471 Uiso 1 1 calc R
H51B H 0.2592 0.1441 0.1281 0.471 Uiso 1 1 calc R
H51C H 0.3111 0.2015 0.1274 0.471 Uiso 1 1 calc R
C50 C 0.233(3) 0.217(3) 0.1124(5) 0.18(2) Uiso 1 1 d D
H50A H 0.2548 0.2480 0.1054 0.221 Uiso 1 1 calc R
H50B H 0.2026 0.1901 0.1061 0.221 Uiso 1 1 calc R
C52 C 0.157(4) 0.292(3) 0.1152(9) 0.30(4) Uiso 1 1 d D
H52A H 0.1140 0.2715 0.1137 0.360 Uiso 1 1 calc R
H52B H 0.1770 0.2984 0.1048 0.360 Uiso 1 1 calc R
C53 C 0.150(5) 0.357(4) 0.1238(11) 0.34(5) Uiso 1 1 d D
H53A H 0.1211 0.3856 0.1179 0.515 Uiso 1 1 calc R
H53B H 0.1927 0.3776 0.1247 0.515 Uiso 1 1 calc R
H53C H 0.1323 0.3497 0.1342 0.515 Uiso 1 1 calc R

loop_
_atom_site_aniso_label
_atom_site_aniso_U_11
_atom_site_aniso_U_22
_atom_site_aniso_U_33
_atom_site_aniso_U_23
_atom_site_aniso_U_13
_atom_site_aniso_U_12
Ag1 0.1145(18) 0.0860(14) 0.0537(9) -0.0041(9) 0.0016(11) -0.0011(13)
Ag2 0.0670(10) 0.0513(9) 0.0595(9) 0.0106(7) 0.0031(8) 0.0135(8)
Ag3 0.0654(10) 0.0555(9) 0.0620(9) 0.0132(8) 0.0071(8) 0.0093(8)
Ag4 0.0710(11) 0.0510(9) 0.0593(9) 0.0058(7) 0.0090(8) 0.0149(8)
Ag5 0.132(3) 0.175(4) 0.253(5) 0.076(4) 0.056(3) 0.048(3)
Ag6 0.0451(8) 0.0360(7) 0.0619(9) 0.0009(6) 0.0031(6) 0.0035(6)
Ag7 0.0446(7) 0.0339(7) 0.0623(9) 0.0029(6) 0.0050(6) 0.0054(6)
Ag8 0.0564(9) 0.0493(8) 0.0635(9) -0.0097(7) 0.0052(7) -0.0018(7)
Ag9 0.0512(10) 0.0960(14) 0.0751(11) -0.0074(10) 0.0157(9) -0.0109(9)
Ag10 0.0656(10) 0.0562(9) 0.0623(9) -0.0020(8) -0.0136(8) 0.0146(8)
Ag11 0.0441(8) 0.0626(10) 0.0868(12) -0.0059(9) 0.0114(8) 0.0001(7)
V1 0.047(2) 0.056(2) 0.099(3) -0.017(2) 0.003(2) -0.0148(17)
V2 0.074(3) 0.054(2) 0.070(2) 0.0124(18) -0.010(2) 0.0169(19)
V3 0.068(2) 0.047(2) 0.072(2) 0.0172(18) 0.0144(19) -0.0043(18)
V4 0.120(4) 0.085(3) 0.058(2) 0.020(2) 0.031(3) 0.032(3)
V5 0.0410(17) 0.0431(18) 0.075(2) -0.0143(16) 0.0019(16) 0.0080(14)
V6 0.131(5) 0.094(4) 0.058(3) -0.015(2) 0.021(3) 0.001(3)
V7 0.130(5) 0.126(5) 0.073(3) -0.001(3) 0.045(3) 0.035(4)
V8 0.068(3) 0.091(3) 0.089(3) -0.042(3) 0.030(2) -0.008(2)
V9 0.0443(16) 0.0320(14) 0.0446(14) 0.0015(12) 0.0006(12) 0.0062(13)
O1 0.045(7) 0.034(7) 0.106(11) -0.019(7) -0.008(8) -0.010(6)
O2 0.052(9) 0.061(10) 0.127(15) 0.037(10) 0.019(9) 0.019(8)
O3 0.050(7) 0.034(6) 0.063(8) 0.009(6) -0.019(6) 0.013(6)
O4 0.045(8) 0.076(11) 0.090(11) -0.015(9) -0.006(8) 0.032(8)
O5 0.084(12) 0.058(10) 0.099(13) -0.002(9) 0.020(10) -0.008(9)
O6 0.141(16) 0.028(7) 0.080(11) 0.019(7) -0.008(11) 0.021(9)
O7 0.084(11) 0.055(9) 0.097(12) 0.033(9) 0.001(9) 0.044(8)
O8 0.059(8) 0.037(7) 0.080(10) -0.004(7) 0.012(7) -0.011(6)
O9 0.061(10) 0.032(8) 0.157(18) -0.009(9) 0.025(11) -0.002(7)
O10 0.19(3) 0.070(12) 0.132(18) 0.019(12) -0.081(18) -0.078(15)
O11 0.124(17) 0.080(13) 0.092(13) -0.015(11) 0.025(12) 0.012(12)
O12 0.047(8) 0.050(8) 0.095(11) 0.003(8) 0.000(8) 0.014(6)
O13 0.15(2) 0.101(16) 0.064(11) -0.002(11) 0.000(12) 0.020(14)
O14 0.14(2) 0.118(18) 0.097(15) -0.007(13) 0.022(14) 0.022(17)
O15 0.129(19) 0.16(2) 0.065(12) 0.016(13) -0.010(12) 0.004(17)
O16 0.27(4) 0.14(2) 0.13(2) 0.038(17) 0.12(2) 0.14(2)
O17 0.081(11) 0.050(9) 0.078(10) 0.012(8) 0.020(8) 0.023(8)
O18 0.081(12) 0.119(15) 0.072(10) 0.027(10) 0.038(9) 0.042(11)
O19 0.121(17) 0.105(15) 0.104(15) 0.024(12) 0.065(14) 0.039(13)
O20 0.089(15) 0.19(2) 0.129(18) -0.098(18) 0.067(14) -0.041(15)
O21 0.096(13) 0.071(11) 0.093(12) 0.026(9) 0.014(10) 0.006(10)
O22 0.079(11) 0.085(12) 0.051(8) 0.003(8) -0.010(7) 0.022(9)
O23 0.105(15) 0.089(14) 0.133(18) -0.054(13) 0.043(14) -0.001(12)
O24 0.17(3) 0.23(4) 0.111(18) 0.06(2) 0.089(19) 0.11(2)
O25 0.054(7) 0.041(6) 0.038(6) -0.010(5) 0.005(5) -0.001(6)
O26 0.088(15) 0.066(13) 0.036(9) 0.000 0.000 -0.022(12)
O27 0.034(6) 0.032(6) 0.079(9) -0.021(6) -0.005(6) 0.008(5)
O28 0.053(7) 0.026(6) 0.049(7) -0.011(5) 0.009(6) 0.017(5)
C1 0.061(12) 0.038(9) 0.051(10) -0.001(8) 0.021(9) 0.014(8)
C2 0.088(18) 0.039(11) 0.093(16) 0.001(11) 0.018(14) 0.039(11)
C7 0.068(14) 0.066(13) 0.045(10) 0.019(9) 0.005(9) 0.043(11)
C8 0.12(2) 0.053(13) 0.050(11) 0.010(10) 0.013(13) -0.001(13)
C9 0.079(16) 0.11(2) 0.054(12) 0.047(13) 0.028(11) 0.068(15)
C13 0.066(14) 0.033(10) 0.090(15) 0.008(10) 0.006(12) 0.003(10)
C14 0.032(10) 0.066(14) 0.083(15) -0.006(11) -0.011(10) 0.016(9)
C15 0.09(2) 0.12(3) 0.10(2) -0.04(2) -0.041(18) 0.02(2)
C16 0.069(18) 0.15(3) 0.15(3) -0.02(3) -0.065(19) 0.05(2)
C17 0.067(17) 0.12(2) 0.13(3) -0.04(2) 0.029(17) 0.038(17)
C18 0.047(14) 0.10(2) 0.18(3) 0.04(2) -0.057(18) 0.023(14)

loop_
_atom_type_symbol
_atom_type_description
_atom_type_scat_dispersion_real
_atom_type_scat_dispersion_imag
_atom_type_scat_source
C C 0.0033 0.0016 'International Tables Vol C Tables 4.2.6.8 and 6.1.1.4'
H H 0.0000 0.0000 'International Tables Vol C Tables 4.2.6.8 and 6.1.1.4'
N N 0.0061 0.0033 'International Tables Vol C Tables 4.2.6.8 and 6.1.1.4'
O O 0.0106 0.0060 'International Tables Vol C Tables 4.2.6.8 and 6.1.1.4'
V V 0.3005 0.5294 'International Tables Vol C Tables 4.2.6.8 and 6.1.1.4'
Ag Ag -0.8971 1.1015 'International Tables Vol C Tables 4.2.6.8 and 6.1.1.4'

loop_
_geom_angle_atom_site_label_1
_geom_angle_atom_site_label_2
_geom_angle_atom_site_label_3
_geom_angle
_geom_angle_site_symmetry_1
_geom_angle_site_symmetry_3
C19 Ag1 C7 170.7(6) . .
C19 Ag1 C8 149.4(9) . .
C7 Ag1 C8 28.9(6) . .
C19 Ag1 Ag3 128.9(6) . .
C7 Ag1 Ag3 46.1(6) . .
C8 Ag1 Ag3 72.0(5) . .
C19 Ag1 Ag2 141.3(5) . .
C7 Ag1 Ag2 45.7(4) . .
C8 Ag1 Ag2 66.9(5) . .
Ag3 Ag1 Ag2 56.21(6) . .
C19 Ag1 Ag1 43.8(8) . 2_665
C7 Ag1 Ag1 135.7(5) . 2_665
C8 Ag1 Ag1 163.6(5) . 2_665
Ag3 Ag1 Ag1 91.52(7) . 2_665
Ag2 Ag1 Ag1 104.82(7) . 2_665
C19 Ag1 Ag5 47.32(12) . .
C7 Ag1 Ag5 141.9(6) . .
C8 Ag1 Ag5 133.1(6) . .
Ag3 Ag1 Ag5 141.48(12) . .
Ag2 Ag1 Ag5 102.23(13) . .
Ag1 Ag1 Ag5 61.29(11) 2_665 .
C19 Ag1 Ag5 46.40(9) . 2_665
C7 Ag1 Ag5 124.3(6) . 2_665
C8 Ag1 Ag5 119.6(7) . 2_665
Ag3 Ag1 Ag5 94.86(13) . 2_665
Ag2 Ag1 Ag5 148.52(14) . 2_665
Ag1 Ag1 Ag5 59.78(11) 2_665 2_665
Ag5 Ag1 Ag5 93.72(17) . 2_665
C7 Ag2 O25 137.0(7) . .
C7 Ag2 O6 110.4(8) . .
O25 Ag2 O6 109.3(4) . .
C7 Ag2 O17 118.7(6) . .
O25 Ag2 O17 86.6(5) . .
O6 Ag2 O17 75.5(6) . .
C7 Ag2 Ag3 48.5(6) . .
O25 Ag2 Ag3 91.5(3) . .
O6 Ag2 Ag3 133.6(5) . .
O17 Ag2 Ag3 148.9(4) . .
C7 Ag2 Ag1 48.0(6) . .
O25 Ag2 Ag1 103.1(3) . .
O6 Ag2 Ag1 143.3(4) . .
O17 Ag2 Ag1 89.9(4) . .
Ag3 Ag2 Ag1 60.28(7) . .
C7 Ag2 Ag4 49.9(5) . .
O25 Ag2 Ag4 130.4(3) . .
O6 Ag2 Ag4 74.5(4) . .
O17 Ag2 Ag4 138.5(4) . .
Ag3 Ag2 Ag4 60.90(6) . .
Ag1 Ag2 Ag4 97.30(7) . .
C7 Ag2 V9 134.9(6) . .
O25 Ag2 V9 29.9(3) . .
O6 Ag2 V9 90.8(4) . .
O17 Ag2 V9 104.7(4) . .
Ag3 Ag2 V9 87.88(8) . .
Ag1 Ag2 V9 125.70(9) . .
Ag4 Ag2 V9 103.78(8) . .
C7 Ag3 O25 162.6(6) . 2_665
C7 Ag3 O22 102.5(7) . .
O25 Ag3 O22 82.4(5) 2_665 .
C7 Ag3 Ag2 49.9(5) . .
O25 Ag3 Ag2 116.0(3) 2_665 .
O22 Ag3 Ag2 138.0(4) . .
C7 Ag3 Ag1 49.8(6) . .
O25 Ag3 Ag1 117.6(3) 2_665 .
O22 Ag3 Ag1 74.5(4) . .
Ag2 Ag3 Ag1 63.51(7) . .
C7 Ag3 Ag4 51.4(6) . .
O25 Ag3 Ag4 136.8(3) 2_665 .
O22 Ag3 Ag4 128.9(4) . .
Ag2 Ag3 Ag4 63.50(6) . .
Ag1 Ag3 Ag4 100.93(8) . .
C7 Ag3 Ag10 142.9(5) . .
O25 Ag3 Ag10 48.6(3) 2_665 .
O22 Ag3 Ag10 43.1(4) . .
Ag2 Ag3 Ag10 162.60(8) . .
Ag1 Ag3 Ag10 113.57(8) . .
Ag4 Ag3 Ag10 132.16(7) . .
C1 Ag4 C7 157.9(7) . .
C1 Ag4 O2 93.7(7) . .
C7 Ag4 O2 92.0(7) . .
C1 Ag4 O7 91.8(7) . .
C7 Ag4 O7 104.8(7) . .
O2 Ag4 O7 116.3(5) . .
C1 Ag4 Ag7 48.5(5) . .
C7 Ag4 Ag7 117.9(4) . .
O2 Ag4 Ag7 139.4(4) . .
O7 Ag4 Ag7 83.8(3) . .
C1 Ag4 Ag3 113.7(5) . .
C7 Ag4 Ag3 45.2(6) . .
O2 Ag4 Ag3 87.1(4) . .
O7 Ag4 Ag3 144.7(4) . .
Ag7 Ag4 Ag3 95.08(6) . .
C1 Ag4 Ag2 121.6(4) . .
C7 Ag4 Ag2 45.2(4) . .
O2 Ag4 Ag2 135.5(5) . .
O7 Ag4 Ag2 90.7(3) . .
Ag7 Ag4 Ag2 73.93(6) . .
Ag3 Ag4 Ag2 55.60(6) . .
C1 Ag4 Ag6 44.1(5) . .
C7 Ag4 Ag6 115.4(6) . .
O2 Ag4 Ag6 84.9(4) . .
O7 Ag4 Ag6 134.0(4) . .
Ag7 Ag4 Ag6 58.39(5) . .
Ag3 Ag4 Ag6 70.15(6) . .
Ag2 Ag4 Ag6 101.52(6) . .
O24 Ag5 C19 144.7(13) . .
O24 Ag5 O13 89.2(11) . .
C19 Ag5 O13 96.4(6) . .
O24 Ag5 C20 115.0(12) . .
C19 Ag5 C20 29.8(12) . .
O13 Ag5 C20 101.8(6) . .
O24 Ag5 V6 82.6(7) . .
C19 Ag5 V6 123.2(6) . .
O13 Ag5 V6 119.3(5) . .
C20 Ag5 V6 136.0(3) . .
O24 Ag5 Ag1 147.3(9) . .
C19 Ag5 Ag1 43.4(7) . .
O13 Ag5 Ag1 59.7(6) . .
C20 Ag5 Ag1 66.8(8) . .
V6 Ag5 Ag1 120.02(18) . .
O24 Ag5 V7 31.7(8) . .
C19 Ag5 V7 174.7(7) . .
O13 Ag5 V7 80.5(6) . .
C20 Ag5 V7 146.6(9) . .
V6 Ag5 V7 62.09(18) . .
Ag1 Ag5 V7 135.8(2) . .
O24 Ag5 Ag1 153.6(10) . 2_665
C19 Ag5 Ag1 42.6(7) . 2_665
O13 Ag5 Ag1 116.9(5) . 2_665
C20 Ag5 Ag1 66.0(8) . 2_665
V6 Ag5 Ag1 80.90(16) . 2_665
Ag1 Ag5 Ag1 58.94(10) . 2_665
V7 Ag5 Ag1 142.69(19) . 2_665
C1 Ag6 O28 164.3(6) . .
C1 Ag6 O3 112.0(6) . .
O28 Ag6 O3 79.3(4) . .
C1 Ag6 Ag7 49.0(5) . .
O28 Ag6 Ag7 115.5(3) . .
O3 Ag6 Ag7 129.1(3) . .
C1 Ag6 Ag8 50.5(5) . .
O28 Ag6 Ag8 125.2(3) . .
O3 Ag6 Ag8 145.8(3) . .
Ag7 Ag6 Ag8 66.18(5) . .
C1 Ag6 Ag4 48.8(5) . .
O28 Ag6 Ag4 129.7(3) . .
O3 Ag6 Ag4 74.7(3) . .
Ag7 Ag6 Ag4 58.21(5) . .
Ag8 Ag6 Ag4 98.96(6) . .
O27 Ag7 C1 163.2(6) . .
O27 Ag7 O28 79.0(5) . 3_565
C1 Ag7 O28 106.6(5) . 3_565
O27 Ag7 Ag4 118.0(4) . .
C1 Ag7 Ag4 51.3(5) . .
O28 Ag7 Ag4 153.1(3) 3_565 .
O27 Ag7 Ag6 118.7(3) . .
C1 Ag7 Ag6 46.8(5) . .
O28 Ag7 Ag6 90.5(3) 3_565 .
Ag4 Ag7 Ag6 63.40(6) . .
O27 Ag7 Ag8 139.3(4) . .
C1 Ag7 Ag8 46.3(5) . .
O28 Ag7 Ag8 61.0(3) 3_565 .
Ag4 Ag7 Ag8 97.38(6) . .
Ag6 Ag7 Ag8 58.61(5) . .
C13 Ag8 C1 144.7(8) . .
C13 Ag8 C2 124.7(8) . .
C1 Ag8 C2 28.2(6) . .
C13 Ag8 Ag9 51.5(6) . .
C1 Ag8 Ag9 156.8(5) . .
C2 Ag8 Ag9 137.5(4) . .
C13 Ag8 Ag11 52.3(6) . .
C1 Ag8 Ag11 101.4(5) . .
C2 Ag8 Ag11 102.1(6) . .
Ag9 Ag8 Ag11 100.61(7) . .
C13 Ag8 Ag6 167.5(5) . .
C1 Ag8 Ag6 44.6(5) . .
C2 Ag8 Ag6 67.2(6) . .
Ag9 Ag8 Ag6 123.90(7) . .
Ag11 Ag8 Ag6 125.15(7) . .
C13 Ag8 Ag7 123.1(6) . .
C1 Ag8 Ag7 42.9(4) . .
C2 Ag8 Ag7 66.3(4) . .
Ag9 Ag8 Ag7 156.00(8) . .
Ag11 Ag8 Ag7 70.94(6) . .
Ag6 Ag8 Ag7 55.21(5) . .
C13 Ag9 O23 127.0(8) . .
C13 Ag9 O6 136.9(7) . 4_655
O23 Ag9 O6 94.4(7) . 4_655
C13 Ag9 O12 99.4(7) . .
O23 Ag9 O12 100.9(7) . .
O6 Ag9 O12 81.7(6) 4_655 .
C13 Ag9 O17 97.9(6) . 4_655
O23 Ag9 O17 84.6(7) . 4_655
O6 Ag9 O17 71.7(5) 4_655 4_655
O12 Ag9 O17 153.3(5) . 4_655
C13 Ag9 Ag8 48.8(6) . .
O23 Ag9 Ag8 150.1(6) . .
O6 Ag9 Ag8 101.9(4) 4_655 .
O12 Ag9 Ag8 57.7(3) . .
O17 Ag9 Ag8 124.2(4) 4_655 .
C13 Ag9 Ag10 47.1(5) . 3_565
O23 Ag9 Ag10 120.7(7) . 3_565
O6 Ag9 Ag10 104.7(4) 4_655 3_565
O12 Ag9 Ag10 136.8(3) . 3_565
O17 Ag9 Ag10 51.8(3) 4_655 3_565
Ag8 Ag9 Ag10 79.31(7) . 3_565
O22 Ag10 C13 169.6(7) . 4_655
O22 Ag10 O25 83.3(5) . 2_665
C13 Ag10 O25 106.7(6) 4_655 2_665
O22 Ag10 C14 139.4(7) . .
C13 Ag10 C14 30.4(8) 4_655 .
O25 Ag10 C14 136.9(6) 2_665 .
O22 Ag10 O17 84.4(6) . 2_665
C13 Ag10 O17 99.8(7) 4_655 2_665
O25 Ag10 O17 80.4(5) 2_665 2_665
C14 Ag10 O17 104.7(7) . 2_665
O22 Ag10 Ag11 128.2(5) . 4_655
C13 Ag10 Ag11 50.0(6) 4_655 4_655
O25 Ag10 Ag11 92.7(3) 2_665 4_655
C14 Ag10 Ag11 58.9(5) . 4_655
O17 Ag10 Ag11 146.0(4) 2_665 4_655
O22 Ag10 Ag9 138.2(4) . 4_655
C13 Ag10 Ag9 47.0(6) 4_655 4_655
O25 Ag10 Ag9 88.6(3) 2_665 4_655
C14 Ag10 Ag9 63.8(5) . 4_655
O17 Ag10 Ag9 53.9(4) 2_665 4_655
Ag11 Ag10 Ag9 92.94(7) 4_655 4_655
O22 Ag10 Ag3 50.9(4) . .
C13 Ag10 Ag3 136.0(6) 4_655 .
O25 Ag10 Ag3 41.7(3) 2_665 .
C14 Ag10 Ag3 152.4(5) . .
O17 Ag10 Ag3 101.8(4) 2_665 .
Ag11 Ag10 Ag3 94.37(7) 4_655 .
Ag9 Ag10 Ag3 129.98(7) 4_655 .
O4 Ag11 C13 152.3(7) 3_565 .
O4 Ag11 O9 87.8(5) 3_565 .
C13 Ag11 O9 112.3(6) . .
O4 Ag11 O3 86.1(5) 3_565 3_565
C13 Ag11 O3 109.5(6) . 3_565
O9 Ag11 O3 95.8(5) . 3_565
O4 Ag11 Ag8 104.9(5) 3_565 .
C13 Ag11 Ag8 47.4(6) . .
O9 Ag11 Ag8 138.1(4) . .
O3 Ag11 Ag8 124.4(3) 3_565 .
O4 Ag11 Ag10 140.6(4) 3_565 3_565
C13 Ag11 Ag10 47.9(5) . 3_565
O9 Ag11 Ag10 115.5(5) . 3_565
O3 Ag11 Ag10 61.6(3) 3_565 3_565
Ag8 Ag11 Ag10 79.35(6) . 3_565
O10 V1 O9 106.6(12) . .
O10 V1 O8 112.3(12) . .
O9 V1 O8 109.0(9) . .
O10 V1 O1 108.1(9) . .
O9 V1 O1 110.2(8) . .
O8 V1 O1 110.6(6) . .
O2 V2 O3 110.0(7) . .
O2 V2 O1 106.5(8) . 4_655
O3 V2 O1 111.6(7) . 4_655
O2 V2 O11 109.8(10) . 2_665
O3 V2 O11 107.7(8) . 2_665
O1 V2 O11 111.4(9) 4_655 2_665
O7 V3 O6 110.1(10) . .
O7 V3 O5 110.9(9) . .
O6 V3 O5 106.6(8) . .
O7 V3 O21 107.6(8) . .
O6 V3 O21 108.0(9) . .
O5 V3 O21 113.6(9) . .
O13 V4 O17 111.6(11) . .
O13 V4 O18 106.5(11) . .
O17 V4 O18 109.8(8) . .
O13 V4 O19 107.2(12) . .
O17 V4 O19 107.5(9) . .
O18 V4 O19 114.2(10) . .
O4 V5 O12 112.1(7) . .
O4 V5 O8 108.7(7) . 4_655
O12 V5 O8 106.8(7) . 4_655
O4 V5 O5 106.9(9) . 4_655
O12 V5 O5 109.3(8) . 4_655
O8 V5 O5 113.2(7) 4_655 4_655
O15 V6 O22 106.8(12) . 2_665
O15 V6 O11 111.1(12) . .
O22 V6 O11 110.3(8) 2_665 .
O15 V6 O14 109.2(12) . .
O22 V6 O14 107.9(10) 2_665 .
O11 V6 O14 111.3(11) . .
O15 V6 Ag5 61.3(10) . .
O22 V6 Ag5 60.5(6) 2_665 .
O11 V6 Ag5 161.8(8) . .
O14 V6 Ag5 86.8(8) . .
O16 V7 O24 113.8(14) . .
O16 V7 O18 109.0(15) . .
O24 V7 O18 106.5(13) . .
O16 V7 O14 108.4(12) . .
O24 V7 O14 107.3(15) . .
O18 V7 O14 111.9(9) . .
O16 V7 Ag5 157.3(12) . .
O24 V7 Ag5 43.6(7) . .
O18 V7 Ag5 81.5(6) . .
O14 V7 Ag5 84.9(9) . .
O23 V8 O20 110.2(12) . .
O23 V8 O21 111.2(9) . 4_655
O20 V8 O21 105.8(10) . 4_655
O23 V8 O19 109.8(11) . 4_655
O20 V8 O19 110.7(12) . 4_655
O21 V8 O19 109.1(9) 4_655 4_655
O28 V9 O27 107.8(6) 2_665 .
O28 V9 O25 107.5(6) 2_665 .
O27 V9 O25 110.0(7) . .
O28 V9 O26 109.2(6) 2_665 .
O27 V9 O26 112.4(5) . .
O25 V9 O26 109.7(7) . .
O28 V9 Ag2 143.2(5) 2_665 .
O27 V9 Ag2 75.9(5) . .
O25 V9 Ag2 42.0(4) . .
O26 V9 Ag2 102.2(4) . .
V2 O1 V1 139.1(8) 3_565 .
V2 O2 Ag4 118.1(7) . .
V2 O3 Ag11 122.3(7) . 4_655
V2 O3 Ag6 119.7(7) . .
Ag11 O3 Ag6 86.3(4) 4_655 .
V5 O4 Ag11 133.5(7) . 4_655
V3 O5 V5 128.6(10) . 3_565
V3 O6 Ag2 134.3(10) . .
V3 O6 Ag9 119.0(11) . 3_565
Ag2 O6 Ag9 98.2(5) . 3_565
V3 O7 Ag4 115.8(8) . .
V5 O8 V1 128.3(8) 3_565 .
V1 O9 Ag11 116.1(7) . .
V6 O11 V2 136.9(11) . 2_665
V5 O12 Ag9 127.0(8) . .
V4 O13 Ag5 110.9(11) . .
V6 O14 V7 125.8(14) . .
V4 O17 Ag2 125.3(9) . .
V4 O17 Ag10 127.0(8) . 2_665
Ag2 O17 Ag10 94.1(5) . 2_665
V4 O17 Ag9 128.4(9) . 3_565
Ag2 O17 Ag9 93.2(5) . 3_565
Ag10 O17 Ag9 74.4(4) 2_665 3_565
V4 O18 V7 142.2(13) . .
V4 O19 V8 128.6(12) . 3_565
V8 O21 V3 129.9(10) 3_565 .
V6 O22 Ag10 117.2(9) 2_665 .
V6 O22 Ag3 119.8(9) 2_665 .
Ag10 O22 Ag3 86.0(5) . .
V8 O23 Ag9 120.5(11) . .
V7 O24 Ag5 104.7(11) . .
V9 O25 Ag3 116.3(6) . 2_665
V9 O25 Ag2 108.1(6) . .
Ag3 O25 Ag2 122.9(5) 2_665 .
V9 O25 Ag10 119.1(6) . 2_665
Ag3 O25 Ag10 89.7(4) 2_665 2_665
Ag2 O25 Ag10 98.7(4) . 2_665
V9 O26 V9 153.6(11) . 2_665
V9 O27 Ag7 120.7(6) . .
V9 O28 Ag6 119.3(7) 2_665 .
V9 O28 Ag7 125.8(6) 2_665 4_655
Ag6 O28 Ag7 99.7(4) . 4_655
C2 C1 Ag6 134.9(19) . .
C2 C1 Ag7 139(2) . .
Ag6 C1 Ag7 84.2(6) . .
C2 C1 Ag4 108.9(17) . .
Ag6 C1 Ag4 87.1(7) . .
Ag7 C1 Ag4 80.2(5) . .
C2 C1 Ag8 82.6(16) . .
Ag6 C1 Ag8 84.9(6) . .
Ag7 C1 Ag8 90.7(7) . .
Ag4 C1 Ag8 168.4(9) . .
C1 C2 C3 168(3) . .
C1 C2 Ag8 69.2(14) . .
C3 C2 Ag8 121.5(17) . .
C2 C3 C4 111(3) . .
C2 C3 C5 107(3) . .
C4 C3 C5 126(3) . .
C2 C3 C6 111(4) . .
C4 C3 C6 102.3(16) . .
C5 C3 C6 98(4) . .
C3 C4 H4A 109.5 . .
C3 C4 H4B 109.5 . .
H4A C4 H4B 109.5 . .
C3 C4 H4C 109.5 . .
H4A C4 H4C 109.5 . .
H4B C4 H4C 109.5 . .
C3 C5 H5A 109.5 . .
C3 C5 H5B 109.5 . .
H5A C5 H5B 109.5 . .
C3 C5 H5C 109.5 . .
H5A C5 H5C 109.5 . .
H5B C5 H5C 109.5 . .
C3 C6 H6A 109.5 . .
C3 C6 H6B 109.5 . .
H6A C6 H6B 109.5 . .
C3 C6 H6C 109.5 . .
H6A C6 H6C 109.5 . .
H6B C6 H6C 109.5 . .
C8 C7 Ag3 149(2) . .
C8 C7 Ag2 129(2) . .
Ag3 C7 Ag2 81.6(6) . .
C8 C7 Ag1 91.5(15) . .
Ag3 C7 Ag1 84.1(9) . .
Ag2 C7 Ag1 86.2(7) . .
C8 C7 Ag4 102.9(16) . .
Ag3 C7 Ag4 83.4(6) . .
Ag2 C7 Ag4 84.9(7) . .
Ag1 C7 Ag4 165.6(10) . .
C7 C8 C9 172(2) . .
C7 C8 Ag1 59.5(13) . .
C9 C8 Ag1 128.4(15) . .
C8 C9 C10 114(2) . .
C8 C9 C11 107(3) . .
C10 C9 C11 105.1(16) . .
C8 C9 C12 100(2) . .
C10 C9 C12 125(3) . .
C11 C9 C12 105(3) . .
C9 C10 H10A 109.5 . .
C9 C10 H10B 109.5 . .
H10A C10 H10B 109.5 . .
C9 C10 H10C 109.5 . .
H10A C10 H10C 109.5 . .
H10B C10 H10C 109.5 . .
C9 C11 H11A 109.5 . .
C9 C11 H11B 109.5 . .
H11A C11 H11B 109.5 . .
C9 C11 H11C 109.5 . .
H11A C11 H11C 109.5 . .
H11B C11 H11C 109.5 . .
C9 C12 H12A 109.5 . .
C9 C12 H12B 109.5 . .
H12A C12 H12B 109.5 . .
C9 C12 H12C 109.5 . .
H12A C12 H12C 109.5 . .
H12B C12 H12C 109.5 . .
C14 C13 Ag8 157.4(18) 3_565 .
C14 C13 Ag9 112.9(18) 3_565 .
Ag8 C13 Ag9 79.7(8) . .
C14 C13 Ag10 83.6(16) 3_565 3_565
Ag8 C13 Ag10 117.1(9) . 3_565
Ag9 C13 Ag10 86.0(7) . 3_565
C14 C13 Ag11 94.5(17) 3_565 .
Ag8 C13 Ag11 80.2(8) . .
Ag9 C13 Ag11 148.6(10) . .
Ag10 C13 Ag11 82.0(7) 3_565 .
C13 C14 C15 167(2) 4_655 .
C13 C14 Ag10 66.1(13) 4_655 .
C15 C14 Ag10 126.7(17) . .
C14 C15 C17 101(2) . .
C14 C15 C18 109(2) . .
C17 C15 C18 127(3) . .
C14 C15 C16 101(2) . .
C17 C15 C16 112(2) . .
C18 C15 C16 105(3) . .
C15 C16 H16A 109.5 . .
C15 C16 H16B 109.5 . .
H16A C16 H16B 109.5 . .
C15 C16 H16C 109.5 . .
H16A C16 H16C 109.5 . .
H16B C16 H16C 109.5 . .
C15 C17 H17A 109.5 . .
C15 C17 H17B 109.5 . .
H17A C17 H17B 109.5 . .
C15 C17 H17C 109.5 . .
H17A C17 H17C 109.5 . .
H17B C17 H17C 109.5 . .
C15 C18 H18A 109.5 . .
C15 C18 H18B 109.5 . .
H18A C18 H18B 109.5 . .
C15 C18 H18C 109.5 . .
H18A C18 H18C 109.5 . .
H18B C18 H18C 109.5 . .
C20 C19 Ag1 133.8(8) . .
C20 C19 Ag1 133.8(8) . 2_665
Ag1 C19 Ag1 92.4(15) . 2_665
C20 C19 Ag5 89.8(10) . 2_665
Ag1 C19 Ag5 91.0(7) . 2_665
Ag1 C19 Ag5 89.3(7) 2_665 2_665
C20 C19 Ag5 89.8(10) . .
Ag1 C19 Ag5 89.3(7) . .
Ag1 C19 Ag5 91.0(7) 2_665 .
Ag5 C19 Ag5 180(2) 2_665 .
C19 C20 C21 180.000(6) . .
C19 C20 Ag5 60.4(9) . 2_665
C21 C20 Ag5 119.6(9) . 2_665
C19 C20 Ag5 60.4(9) . .
C21 C20 Ag5 119.6(9) . .
Ag5 C20 Ag5 120.9(18) 2_665 .
C22' C21 C22' 159(10) . 2_665
C22' C21 C22 61.1(10) . .
C22' C21 C22 115(3) 2_665 .
C22' C21 C22 115(3) . 2_665
C22' C21 C22 61.1(10) 2_665 2_665
C22 C21 C22 163(9) . 2_665
C22' C21 C23 114(3) . 2_665
C22' C21 C23 61.2(10) 2_665 2_665
C22 C21 C23 55(3) . 2_665
C22 C21 C23 121.1(18) 2_665 2_665
C22' C21 C23 61.2(10) . .
C22' C21 C23 114(3) 2_665 .
C22 C21 C23 121.1(18) . .
C22 C21 C23 55(3) 2_665 .
C23 C21 C23 156(9) 2_665 .
C22' C21 C20 101(5) . .
C22' C21 C20 101(5) 2_665 .
C22 C21 C20 99(4) . .
C22 C21 C20 99(4) 2_665 .
C23 C21 C20 102(5) 2_665 .
C23 C21 C20 102(5) . .
C23 C22 C21 62.9(17) 2_665 .
C23 C22 C22' 120(3) 2_665 .
C21 C22 C22' 59.1(9) . .
C22 C23 C21 62.5(17) 2_665 .
C22 C23 C22' 121.0(17) 2_665 .
C21 C23 C22' 58.9(9) . .
C21 C22' C22 59.8(10) . .
C21 C22' C23 59.9(10) . .
C22 C22' C23 118.6(17) . .
C35 N1 C31 96.1(16) . .
C35 N1 C33 119(4) . .
C31 N1 C33 111(3) . .
C35 N1 C30 112(4) . .
C31 N1 C30 104(3) . .
C33 N1 C30 114(3) . .
C48 N2 C46 148(6) . .
C48 N2 C44 108(6) . .
C46 N2 C44 96.5(17) . .
C48 N2 C43 96.6(17) . .
C46 N2 C43 97.1(16) . .
C44 N2 C43 104(6) . .
C50 N3 C50 123(7) 14_454 .
C50 N3 C52 97(4) 14_454 14_454
C50 N3 C52 115(4) . 14_454
C50 N3 C52 115(4) 14_454 .
C50 N3 C52 97(4) . .
C52 N3 C52 109(8) 14_454 .
C25 C24 C29 120.0 . .
C25 C24 C30 121(3) . .
C29 C24 C30 119(3) . .
C26 C25 C24 120.0 . .
C26 C25 H25 120.0 . .
C24 C25 H25 120.0 . .
C27 C26 C25 120.0 . .
C27 C26 H26 120.0 . .
C25 C26 H26 120.0 . .
C26 C27 C28 120.0 . .
C26 C27 H27 120.0 . .
C28 C27 H27 120.0 . .
C27 C28 C29 120.0 . .
C27 C28 H28 120.0 . .
C29 C28 H28 120.0 . .
C28 C29 C24 120.0 . .
C28 C29 H29 120.0 . .
C24 C29 H29 120.0 . .
N1 C30 C24 122(3) . .
N1 C30 H30A 106.9 . .
C24 C30 H30A 106.9 . .
N1 C30 H30B 106.9 . .
C24 C30 H30B 106.9 . .
H30A C30 H30B 106.7 . .
N1 C31 C32 116(3) . .
N1 C31 H31A 108.2 . .
C32 C31 H31A 108.2 . .
N1 C31 H31B 108.2 . .
C32 C31 H31B 108.2 . .
H31A C31 H31B 107.4 . .
C31 C32 H32A 109.5 . .
C31 C32 H32B 109.5 . .
H32A C32 H32B 109.5 . .
C31 C32 H32C 109.5 . .
H32A C32 H32C 109.5 . .
H32B C32 H32C 109.5 . .
N1 C33 C34 112(4) . .
N1 C33 H33A 109.1 . .
C34 C33 H33A 109.1 . .
N1 C33 H33B 109.1 . .
C34 C33 H33B 109.1 . .
H33A C33 H33B 107.9 . .
C33 C34 H34A 109.5 . .
C33 C34 H34B 109.5 . .
H34A C34 H34B 109.5 . .
C33 C34 H34C 109.5 . .
H34A C34 H34C 109.5 . .
H34B C34 H34C 109.5 . .
N1 C35 C36 108(5) . .
N1 C35 H35A 110.0 . .
C36 C35 H35A 110.0 . .
N1 C35 H35B 110.0 . .
C36 C35 H35B 110.0 . .
H35A C35 H35B 108.4 . .
C35 C36 H36A 109.5 . .
C35 C36 H36B 109.5 . .
H36A C36 H36B 109.5 . .
C35 C36 H36C 109.5 . .
H36A C36 H36C 109.5 . .
H36B C36 H36C 109.5 . .
C38 C37 C42 120.0 . .
C38 C37 C43 109(6) . .
C42 C37 C43 128(6) . .
C39 C38 C37 120.0 . .
C39 C38 H38 120.0 . .
C37 C38 H38 120.0 . .
C38 C39 C40 120.0 . .
C38 C39 H39 120.0 . .
C40 C39 H39 120.0 . .
C41 C40 C39 120.0 . .
C41 C40 H40 120.0 . .
C39 C40 H40 120.0 . .
C40 C41 C42 120.0 . .
C40 C41 H41 120.0 . .
C42 C41 H41 120.0 . .
C41 C42 C37 120.0 . .
C41 C42 H42 120.0 . .
C37 C42 H42 120.0 . .
N2 C43 C37 110(3) . .
N2 C43 H43A 109.7 . .
C37 C43 H43A 109.7 . .
N2 C43 H43B 109.7 . .
C37 C43 H43B 109.7 . .
H43A C43 H43B 108.2 . .
N2 C44 C45 123(4) . .
N2 C44 H44A 106.5 . .
C45 C44 H44A 106.5 . .
N2 C44 H44B 106.5 . .
C45 C44 H44B 106.5 . .
H44A C44 H44B 106.5 . .
C44 C45 H45A 109.5 . .
C44 C45 H45B 109.5 . .
H45A C45 H45B 109.5 . .
C44 C45 H45C 109.5 . .
H45A C45 H45C 109.5 . .
H45B C45 H45C 109.5 . .
N2 C46 C47 115(6) . .
N2 C46 H46A 108.5 . .
C47 C46 H46A 108.5 . .
N2 C46 H46B 108.5 . .
C47 C46 H46B 108.5 . .
H46A C46 H46B 107.5 . .
C46 C47 H47A 109.5 . .
C46 C47 H47B 109.5 . .
H47A C47 H47B 109.5 . .
C46 C47 H47C 109.5 . .
H47A C47 H47C 109.5 . .
H47B C47 H47C 109.5 . .
N2 C48 C49 93(6) . .
N2 C48 H48A 113.1 . .
C49 C48 H48A 113.1 . .
N2 C48 H48B 113.1 . .
C49 C48 H48B 113.1 . .
H48A C48 H48B 110.5 . .
C48 C49 H49A 109.5 . .
C48 C49 H49B 109.5 . .
H49A C49 H49B 109.5 . .
C48 C49 H49C 109.5 . .
H49A C49 H49C 109.5 . .
H49B C49 H49C 109.5 . .
C50 C51 H51A 109.5 . .
C50 C51 H51B 109.5 . .
H51A C51 H51B 109.5 . .
C50 C51 H51C 109.5 . .
H51A C51 H51C 109.5 . .
H51B C51 H51C 109.5 . .
N3 C50 C51 103(5) . .
N3 C50 H50A 111.2 . .
C51 C50 H50A 111.2 . .
N3 C50 H50B 111.2 . .
C51 C50 H50B 111.2 . .
H50A C50 H50B 109.1 . .
N3 C52 C53 107(6) . .
N3 C52 H52A 110.4 . .
C53 C52 H52A 110.4 . .
N3 C52 H52B 110.4 . .
C53 C52 H52B 110.4 . .
H52A C52 H52B 108.6 . .
C52 C53 H53A 109.5 . .
C52 C53 H53B 109.5 . .
H53A C53 H53B 109.5 . .
C52 C53 H53C 109.5 . .
H53A C53 H53C 109.5 . .
H53B C53 H53C 109.5 . .

loop_
_geom_bond_atom_site_label_1
_geom_bond_atom_site_label_2
_geom_bond_distance
_geom_bond_site_symmetry_2
Ag1 C19 2.13(3) .
Ag1 C7 2.26(2) .
Ag1 C8 2.62(2) .
Ag1 Ag3 2.946(3) .
Ag1 Ag2 3.036(3) .
Ag1 Ag1 3.072(5) 2_665
Ag1 Ag5 3.099(5) .
Ag1 Ag5 3.145(5) 2_665
Ag2 C7 2.179(18) .
Ag2 O25 2.288(13) .
Ag2 O6 2.394(19) .
Ag2 O17 2.405(15) .
Ag2 Ag3 2.819(3) .
Ag2 Ag4 3.057(2) .
Ag2 V9 3.247(3) .
Ag3 C7 2.13(2) .
Ag3 O25 2.184(12) 2_665
Ag3 O22 2.555(16) .
Ag3 Ag4 2.985(3) .
Ag3 Ag10 3.283(3) .
Ag4 C1 2.313(17) .
Ag4 C7 2.35(2) .
Ag4 O2 2.445(15) .
Ag4 O7 2.494(19) .
Ag4 Ag7 2.919(2) .
Ag4 Ag6 3.071(2) .
Ag5 O24 2.23(2) .
Ag5 C19 2.278(4) .
Ag5 O13 2.49(2) .
Ag5 C20 2.62(2) .
Ag5 V6 3.085(7) .
Ag5 V7 3.132(8) .
Ag5 Ag1 3.146(5) 2_665
Ag6 C1 2.14(2) .
Ag6 O28 2.202(12) .
Ag6 O3 2.570(12) .
Ag6 Ag7 2.925(2) .
Ag6 Ag8 3.040(2) .
Ag7 O27 2.206(11) .
Ag7 C1 2.220(18) .
Ag7 O28 2.516(12) 3_565
Ag7 Ag8 3.258(2) .
Ag8 C13 2.18(2) .
Ag8 C1 2.357(18) .
Ag8 C2 2.50(2) .
Ag8 Ag9 2.849(2) .
Ag8 Ag11 2.917(2) .
Ag9 C13 2.27(2) .
Ag9 O23 2.285(18) .
Ag9 O6 2.417(18) 4_655
Ag9 O12 2.526(16) .
Ag9 O17 2.593(18) 4_655
Ag9 Ag10 3.092(3) 3_565
Ag10 O22 2.246(17) .
Ag10 C13 2.27(2) 4_655
Ag10 O25 2.462(12) 2_665
Ag10 C14 2.47(2) .
Ag10 O17 2.521(14) 2_665
Ag10 Ag11 3.027(3) 4_655
Ag10 Ag9 3.092(3) 4_655
Ag11 O4 2.275(16) 3_565
Ag11 C13 2.34(2) .
Ag11 O9 2.420(15) .
Ag11 O3 2.569(14) 3_565
Ag11 Ag10 3.027(3) 3_565
V1 O10 1.610(17) .
V1 O9 1.640(17) .
V1 O8 1.818(15) .
V1 O1 1.831(17) .
V2 O2 1.648(17) .
V2 O3 1.666(12) .
V2 O1 1.772(15) 4_655
V2 O11 1.83(2) 2_665
V3 O7 1.611(15) .
V3 O6 1.637(15) .
V3 O5 1.786(19) .
V3 O21 1.829(18) .
V4 O13 1.59(2) .
V4 O17 1.626(16) .
V4 O18 1.716(17) .
V4 O19 1.76(2) .
V5 O4 1.668(15) .
V5 O12 1.697(15) .
V5 O8 1.780(15) 4_655
V5 O5 1.790(19) 4_655
V6 O15 1.57(2) .
V6 O22 1.678(16) 2_665
V6 O11 1.75(2) .
V6 O14 1.78(3) .
V7 O16 1.65(3) .
V7 O24 1.70(3) .
V7 O18 1.81(2) .
V7 O14 1.82(2) .
V8 O23 1.67(2) .
V8 O20 1.67(2) .
V8 O21 1.779(19) 4_655
V8 O19 1.83(3) 4_655
V9 O28 1.646(10) 2_665
V9 O27 1.664(12) .
V9 O25 1.701(11) .
V9 O26 1.772(5) .
O1 V2 1.772(15) 3_565
O3 Ag11 2.569(14) 4_655
O4 Ag11 2.275(16) 4_655
O5 V5 1.789(19) 3_565
O6 Ag9 2.416(18) 3_565
O8 V5 1.781(15) 3_565
O11 V2 1.83(2) 2_665
O17 Ag10 2.522(14) 2_665
O17 Ag9 2.593(18) 3_565
O19 V8 1.83(3) 3_565
O21 V8 1.779(19) 3_565
O22 V6 1.678(16) 2_665
O25 Ag3 2.183(12) 2_665
O25 Ag10 2.462(12) 2_665
O26 V9 1.772(5) 2_665
O28 V9 1.646(10) 2_665
O28 Ag7 2.516(12) 4_655
C1 C2 1.19(3) .
C2 C3 1.46(4) .
C3 C4 1.516(18) .
C3 C5 1.531(19) .
C3 C6 1.553(19) .
C4 H4A 0.9600 .
C4 H4B 0.9600 .
C4 H4C 0.9600 .
C5 H5A 0.9600 .
C5 H5B 0.9600 .
C5 H5C 0.9600 .
C6 H6A 0.9600 .
C6 H6B 0.9600 .
C6 H6C 0.9600 .
C7 C8 1.27(3) .
C8 C9 1.47(3) .
C9 C10 1.511(19) .
C9 C11 1.520(19) .
C9 C12 1.544(18) .
C10 H10A 0.9600 .
C10 H10B 0.9600 .
C10 H10C 0.9600 .
C11 H11A 0.9600 .
C11 H11B 0.9600 .
C11 H11C 0.9600 .
C12 H12A 0.9600 .
C12 H12B 0.9600 .
C12 H12C 0.9600 .
C13 C14 1.26(3) 3_565
C13 Ag10 2.27(2) 3_565
C14 C13 1.26(3) 4_655
C14 C15 1.50(3) .
C15 C17 1.506(18) .
C15 C18 1.521(18) .
C15 C16 1.541(18) .
C16 H16A 0.9600 .
C16 H16B 0.9600 .
C16 H16C 0.9600 .
C17 H17A 0.9600 .
C17 H17B 0.9600 .
C17 H17C 0.9600 .
C18 H18A 0.9600 .
C18 H18B 0.9600 .
C18 H18C 0.9600 .
C19 C20 1.30(6) .
C19 Ag1 2.13(3) 2_665
C19 Ag5 2.278(4) 2_665
C20 C21 1.55(8) .
C20 Ag5 2.62(2) 2_665
C21 C22' 1.530(19) .
C21 C22' 1.530(19) 2_665
C21 C22 1.541(19) .
C21 C22 1.541(19) 2_665
C21 C23 1.545(19) 2_665
C21 C23 1.545(19) .
C22 C23 1.42(7) 2_665
C22 C22' 1.560(19) .
C23 C22 1.42(7) 2_665
C23 C22' 1.566(19) .
N1 C35 1.451(19) .
N1 C31 1.457(18) .
N1 C33 1.460(19) .
N1 C30 1.484(19) .
N2 C48 1.44(2) .
N2 C46 1.446(19) .
N2 C44 1.45(2) .
N2 C43 1.453(19) .
N3 C50 1.434(19) 14_454
N3 C50 1.435(19) .
N3 C52 1.45(2) 14_454
N3 C52 1.46(2) .
C24 C25 1.3900 .
C24 C29 1.3900 .
C24 C30 1.541(19) .
C25 C26 1.3900 .
C25 H25 0.9300 .
C26 C27 1.3900 .
C26 H26 0.9300 .
C27 C28 1.3900 .
C27 H27 0.9300 .
C28 C29 1.3900 .
C28 H28 0.9300 .
C29 H29 0.9300 .
C30 H30A 0.9700 .
C30 H30B 0.9700 .
C31 C32 1.533(19) .
C31 H31A 0.9700 .
C31 H31B 0.9700 .
C32 H32A 0.9600 .
C32 H32B 0.9600 .
C32 H32C 0.9600 .
C33 C34 1.482(19) .
C33 H33A 0.9700 .
C33 H33B 0.9700 .
C34 H34A 0.9600 .
C34 H34B 0.9600 .
C34 H34C 0.9600 .
C35 C36 1.54(2) .
C35 H35A 0.9700 .
C35 H35B 0.9700 .
C36 H36A 0.9600 .
C36 H36B 0.9600 .
C36 H36C 0.9600 .
C37 C38 1.3900 .
C37 C42 1.3900 .
C37 C43 1.605(19) .
C38 C39 1.3900 .
C38 H38 0.9300 .
C39 C40 1.3900 .
C39 H39 0.9300 .
C40 C41 1.3900 .
C40 H40 0.9300 .
C41 C42 1.3900 .
C41 H41 0.9300 .
C42 H42 0.9300 .
C43 H43A 0.9700 .
C43 H43B 0.9700 .
C44 C45 1.55(2) .
C44 H44A 0.9700 .
C44 H44B 0.9700 .
C45 H45A 0.9600 .
C45 H45B 0.9600 .
C45 H45C 0.9600 .
C46 C47 1.55(2) .
C46 H46A 0.9700 .
C46 H46B 0.9700 .
C47 H47A 0.9600 .
C47 H47B 0.9600 .
C47 H47C 0.9600 .
C48 C49 1.62(12) .
C48 H48A 0.9700 .
C48 H48B 0.9700 .
C49 H49A 0.9600 .
C49 H49B 0.9600 .
C49 H49C 0.9600 .
C51 C50 1.52(2) .
C51 H51A 0.9600 .
C51 H51B 0.9600 .
C51 H51C 0.9600 .
C50 H50A 0.9700 .
C50 H50B 0.9700 .
C52 C53 1.52(2) .
C52 H52A 0.9700 .
C52 H52B 0.9700 .
C53 H53A 0.9600 .
C53 H53B 0.9600 .
C53 H53C 0.9600 .
